data_7044237
loop_
_publ_author_name
'Lamprecht, Zandria'
'Radhakrishnan, Shankara'
'Hildebrandt, Alexander'
'Lang, Heinrich'
'Liles, David Charles'
'Weststrate, Nora-ann'
'Lotz, Simon'
'Bezuidenhout, Daniela Ina'

_publ_section_title
;
 Mono-, di- and tetrarhenium Fischer carbene complexes with
 thienothiophene substituents
;
_journal_name_full 'Dalton Trans.'
_journal_paper_doi 10.1039/C7DT02969A
_journal_year 2017
_chemical_absolute_configuration ad
_chemical_formula_moiety 'C13 H9 Cl N O4 Re S2'
_chemical_formula_sum 'C13 H9 Cl N O4 Re S2'
_chemical_formula_weight 528.98
_chemical_name_systematic Chloro-(dimethylamino-(thieno[2,3-b]thiophen-2-yl)-carbene)-tetracarbonyl-rhenium
_space_group_crystal_system monoclinic
_space_group_IT_number 4
_space_group_name_Hall 'P 2yb'
_space_group_name_H-M_alt 'P 1 21 1'
_symmetry_space_group_name_Hall 'P 2yb'
_symmetry_space_group_name_H-M 'P 1 21 1'
_atom_sites_solution_hydrogens geom
_atom_sites_solution_primary intrinsic-phasing
_audit_creation_method SHELXL-2016/6
_audit_update_record
;
2017-06-08 deposited with the CCDC.
2017-09-15 downloaded from the CCDC.
;
_cell_angle_alpha 90
_cell_angle_beta 91.742(5)
_cell_angle_gamma 90
_cell_formula_units_Z 2
_cell_length_a 6.5331(8)
_cell_length_b 11.7969(16)
_cell_length_c 10.8497(15)
_cell_measurement_reflns_used 9929
_cell_measurement_temperature 294(2)
_cell_measurement_theta_max 25.105
_cell_measurement_theta_min 2.551
_cell_volume 835.80(19)
_computing_cell_refinement 'SAINT (Bruker, 2015)'
_computing_data_collection 'APEX2 (Bruker, 2015)'
_computing_data_reduction 'SAINT (Bruker, 2015)'
_computing_molecular_graphics
;
 ORTEP-3 for Windows (Farrugia, 1997), POV-RAY (Cason, 2004),
 Mercury (Macrae <i>et al</i>., 2008)
;
_computing_publication_material 'SHELXL-2014, PLATON (Spek, 2009)'
_computing_structure_refinement 'SHELXTL, SHELXL-2014 (Sheldrick, 2014)'
_computing_structure_solution 'SHELXTS (Sheldrick, 2014)'
_diffrn_ambient_temperature 294(2)
_diffrn_detector_area_resol_mean 10.24
_diffrn_measured_fraction_theta_full 0.999
_diffrn_measured_fraction_theta_max 0.999
_diffrn_measurement_device_type 'Bruker kappa Photon CMOS'
_diffrn_measurement_method '\f and \w scans'
_diffrn_radiation_type MoK\a
_diffrn_radiation_wavelength 0.71073
_diffrn_reflns_av_R_equivalents 0.0725
_diffrn_reflns_av_unetI/netI 0.0677
_diffrn_reflns_Laue_measured_fraction_full 0.999
_diffrn_reflns_Laue_measured_fraction_max 0.999
_diffrn_reflns_limit_h_max 8
_diffrn_reflns_limit_h_min -8
_diffrn_reflns_limit_k_max 15
_diffrn_reflns_limit_k_min -15
_diffrn_reflns_limit_l_max 13
_diffrn_reflns_limit_l_min -13
_diffrn_reflns_number 17956
_diffrn_reflns_point_group_measured_fraction_full 1.000
_diffrn_reflns_point_group_measured_fraction_max 1.000
_diffrn_reflns_theta_full 25.242
_diffrn_reflns_theta_max 27.100
_diffrn_reflns_theta_min 2.551
_diffrn_source ' I\mS  micro focus'
_exptl_absorpt_coefficient_mu 7.692
_exptl_absorpt_correction_T_max 0.746
_exptl_absorpt_correction_T_min 0.507
_exptl_absorpt_correction_type multi-scan
_exptl_absorpt_process_details 'SADABS (Bruker, 2015)'
_exptl_crystal_colour pale-orange
_exptl_crystal_density_diffrn 2.102
_exptl_crystal_density_method 'not measured'
_exptl_crystal_description block
_exptl_crystal_F_000 500
_exptl_crystal_recrystallization_method 'Re-crystallisation from solvent'
_exptl_crystal_size_max 0.219
_exptl_crystal_size_mid 0.183
_exptl_crystal_size_min 0.101
_refine_diff_density_max 1.156
_refine_diff_density_min -0.610
_refine_diff_density_rms 0.126
_refine_ls_abs_structure_details
;
 Refined as an inversion twin.
;
_refine_ls_abs_structure_Flack 0.025(17)
_refine_ls_extinction_method none
_refine_ls_goodness_of_fit_ref 0.940
_refine_ls_hydrogen_treatment constr
_refine_ls_matrix_type full
_refine_ls_number_parameters 224
_refine_ls_number_reflns 3683
_refine_ls_number_restraints 51
_refine_ls_restrained_S_all 0.939
_refine_ls_R_factor_all 0.0574
_refine_ls_R_factor_gt 0.0354
_refine_ls_shift/su_max 0.001
_refine_ls_shift/su_mean 0.000
_refine_ls_structure_factor_coef Fsqd
_refine_ls_weighting_details 'w=1/[\s^2^(Fo^2^)+(0.0158P)^2^+1.0000P] where P=(Fo^2^+2Fc^2^)/3'
_refine_ls_weighting_scheme calc
_refine_ls_wR_factor_gt 0.0565
_refine_ls_wR_factor_ref 0.0623
_reflns_Friedel_coverage 0.906
_reflns_Friedel_fraction_full 1.000
_reflns_Friedel_fraction_max 1.000
_reflns_number_gt 2970
_reflns_number_total 3683
_reflns_threshold_expression 'I > 2\s(I)'
_cod_data_source_file c7dt02969a2.cif
_cod_data_source_block mo_ZL317x4_0m_c
_cod_database_code 7044237
_shelx_shelxl_version_number 2016/6
_shelx_space_group_comment
;
The symmetry employed for this shelxl refinement is uniquely defined
by the following loop, which should always be used as a source of
symmetry information in preference to the above space-group names.
They are only intended as comments.
;
_shelx_estimated_absorpt_t_min 0.284
_shelx_estimated_absorpt_t_max 0.510

loop_
_space_group_symop_operation_xyz
'x, y, z'
'-x, y+1/2, -z'

loop_
_atom_site_label
_atom_site_type_symbol
_atom_site_fract_x
_atom_site_fract_y
_atom_site_fract_z
_atom_site_U_iso_or_equiv
_atom_site_adp_type
_atom_site_occupancy
_atom_site_site_symmetry_order
_atom_site_calc_flag
_atom_site_refinement_flags_posn
_atom_site_refinement_flags_adp
_atom_site_refinement_flags_occupancy
_atom_site_disorder_assembly
_atom_site_disorder_group
Re1 Re 0.25386(5) 0.77024(10) 0.82365(3) 0.03804(12) Uani 1 1 d . . . . .
Cl1 Cl 0.3919(4) 0.8845(2) 0.6520(3) 0.0517(7) Uani 1 1 d . . . . .
O1 O 0.1021(16) 0.6277(9) 1.0362(9) 0.090(3) Uani 1 1 d . . . . .
O2 O 0.6764(16) 0.6439(8) 0.8296(8) 0.068(3) Uani 1 1 d . . . . .
O3 O 0.4391(17) 0.9509(9) 1.0020(9) 0.089(3) Uani 1 1 d . . . . .
O4 O -0.1511(17) 0.9070(10) 0.8371(11) 0.101(4) Uani 1 1 d . . . . .
N1 N 0.0115(13) 0.6672(8) 0.5918(8) 0.041(2) Uani 1 1 d . . . . .
C1 C 0.1614(19) 0.6793(11) 0.9551(12) 0.057(3) Uani 1 1 d . . . . .
C2 C 0.5228(18) 0.6872(9) 0.8260(10) 0.042(3) Uani 1 1 d . . . . .
C3 C 0.3738(19) 0.8826(12) 0.9381(12) 0.055(3) Uani 1 1 d . . . . .
C4 C -0.009(2) 0.8572(12) 0.8270(12) 0.061(4) Uani 1 1 d . . . . .
C6 C 0.1344(15) 0.6486(9) 0.6849(10) 0.037(3) Uani 1 1 d . . . . .
C7 C 0.2135(13) 0.5311(7) 0.6977(8) 0.039(3) Uani 1 1 d D . . . .
S1 S 0.4017(8) 0.4955(4) 0.5916(5) 0.0500(17) Uani 0.663(10) 1 d D . P A 1
S2 S 0.5792(10) 0.2505(6) 0.6392(7) 0.069(3) Uani 0.663(10) 1 d D . P A 1
C8 C 0.183(4) 0.4492(16) 0.783(2) 0.060(4) Uani 0.663(10) 1 d D . P A 1
H8 H 0.092197 0.455913 0.847171 0.072 Uiso 0.663(10) 1 calc R U P A 1
C9 C 0.306(4) 0.3526(13) 0.763(2) 0.043(6) Uani 0.663(10) 1 d D U P A 1
C10 C 0.421(3) 0.3640(12) 0.6596(19) 0.039(6) Uani 0.663(10) 1 d D . P A 1
C11 C 0.324(5) 0.2424(15) 0.818(3) 0.074(4) Uani 0.663(10) 1 d D . P A 1
H11 H 0.244540 0.215830 0.881469 0.089 Uiso 0.663(10) 1 calc R U P A 1
C12 C 0.476(5) 0.1810(16) 0.762(2) 0.070(7) Uani 0.663(10) 1 d D . P A 1
H12 H 0.517925 0.109497 0.788696 0.084 Uiso 0.663(10) 1 calc R U P A 1
S1A S 0.0917(17) 0.4344(9) 0.7984(12) 0.060(4) Uani 0.337(10) 1 d D . P A 2
S2A S 0.310(3) 0.1946(11) 0.8170(16) 0.074(4) Uani 0.337(10) 1 d D . P A 2
C8A C 0.383(5) 0.481(2) 0.648(4) 0.0500(17) Uani 0.337(10) 1 d D . P A 2
H8A H 0.461898 0.516208 0.588809 0.060 Uiso 0.337(10) 1 calc R U P A 2
C9A C 0.425(7) 0.371(3) 0.694(6) 0.039(6) Uani 0.337(10) 1 d D . P A 2
C10A C 0.264(6) 0.3308(19) 0.763(5) 0.043(6) Uani 0.337(10) 1 d D U P A 2
C11A C 0.572(7) 0.285(3) 0.668(6) 0.069(3) Uani 0.337(10) 1 d D . P A 2
H11A H 0.690986 0.296135 0.625154 0.083 Uiso 0.337(10) 1 calc R U P A 2
C12A C 0.512(9) 0.182(3) 0.717(6) 0.070(7) Uani 0.337(10) 1 d D . P A 2
H12A H 0.572968 0.113729 0.698263 0.084 Uiso 0.337(10) 1 calc R U P A 2
C13 C -0.0728(14) 0.7773(17) 0.5582(9) 0.053(3) Uani 1 1 d . . . . .
H13A H 0.009838 0.835921 0.595771 0.080 Uiso 1 1 calc R U . . .
H13B H -0.210220 0.783025 0.586478 0.080 Uiso 1 1 calc R U . . .
H13C H -0.073621 0.785824 0.470198 0.080 Uiso 1 1 calc R U . . .
C14 C -0.0667(19) 0.5765(11) 0.5080(12) 0.063(4) Uani 1 1 d . . . . .
H14A H 0.003011 0.580160 0.431444 0.095 Uiso 1 1 calc R U . . .
H14B H -0.211026 0.586740 0.492573 0.095 Uiso 1 1 calc R U . . .
H14C H -0.042758 0.503862 0.545656 0.095 Uiso 1 1 calc R U . . .

loop_
_atom_site_aniso_label
_atom_site_aniso_U_11
_atom_site_aniso_U_22
_atom_site_aniso_U_33
_atom_site_aniso_U_23
_atom_site_aniso_U_13
_atom_site_aniso_U_12
Re1 0.0418(2) 0.0356(2) 0.0366(2) -0.0037(4) -0.00212(13) 0.0012(4)
Cl1 0.0563(18) 0.0475(18) 0.0511(18) 0.0098(14) -0.0016(14) -0.0054(14)
O1 0.114(8) 0.091(8) 0.066(7) 0.022(6) 0.034(6) -0.002(6)
O2 0.045(5) 0.066(7) 0.093(7) 0.014(5) -0.008(5) 0.008(5)
O3 0.114(9) 0.071(7) 0.079(7) -0.038(6) -0.032(6) -0.008(6)
O4 0.055(7) 0.101(9) 0.146(11) -0.072(8) -0.007(6) 0.024(7)
N1 0.034(5) 0.045(6) 0.043(5) -0.001(5) -0.009(4) -0.003(4)
C1 0.057(8) 0.061(9) 0.052(8) -0.016(7) -0.002(6) 0.005(7)
C2 0.049(7) 0.032(6) 0.045(7) 0.003(5) -0.006(6) -0.005(6)
C3 0.053(8) 0.062(9) 0.051(8) 0.004(7) 0.000(6) 0.005(7)
C4 0.050(8) 0.064(9) 0.069(9) -0.024(7) 0.004(7) 0.005(7)
C6 0.034(6) 0.029(6) 0.048(7) 0.000(5) 0.010(5) 0.005(5)
C7 0.036(6) 0.034(6) 0.045(7) -0.007(5) -0.005(5) -0.003(5)
S1 0.058(3) 0.034(3) 0.059(4) 0.001(2) 0.017(3) 0.006(2)
S2 0.073(3) 0.041(5) 0.094(5) -0.005(3) -0.007(3) 0.021(3)
C8 0.067(10) 0.047(5) 0.067(6) 0.001(4) 0.005(7) 0.007(6)
C9 0.045(9) 0.040(8) 0.043(8) -0.003(6) -0.008(7) -0.008(7)
C10 0.052(8) 0.027(7) 0.038(17) -0.016(8) -0.014(9) 0.003(6)
C11 0.116(8) 0.040(9) 0.067(7) 0.008(8) 0.009(5) 0.014(9)
C12 0.13(2) 0.032(8) 0.05(2) 0.001(10) -0.008(15) 0.024(10)
S1A 0.067(10) 0.047(5) 0.067(6) 0.001(4) 0.005(7) 0.007(6)
S2A 0.116(8) 0.040(9) 0.067(7) 0.008(8) 0.009(5) 0.014(9)
C8A 0.058(3) 0.034(3) 0.059(4) 0.001(2) 0.017(3) 0.006(2)
C9A 0.052(8) 0.027(7) 0.038(17) -0.016(8) -0.014(9) 0.003(6)
C10A 0.045(9) 0.040(8) 0.043(8) -0.003(6) -0.008(7) -0.008(7)
C11A 0.073(3) 0.041(5) 0.094(5) -0.005(3) -0.007(3) 0.021(3)
C12A 0.13(2) 0.032(8) 0.05(2) 0.001(10) -0.008(15) 0.024(10)
C13 0.054(6) 0.047(7) 0.057(6) -0.007(11) -0.017(5) 0.011(10)
C14 0.067(9) 0.063(9) 0.058(8) -0.022(7) -0.020(7) -0.003(7)

loop_
_atom_type_symbol
_atom_type_description
_atom_type_scat_dispersion_real
_atom_type_scat_dispersion_imag
_atom_type_scat_source
C C 0.0033 0.0016 'International Tables Vol C Tables 4.2.6.8 and 6.1.1.4'
H H 0.0000 0.0000 'International Tables Vol C Tables 4.2.6.8 and 6.1.1.4'
N N 0.0061 0.0033 'International Tables Vol C Tables 4.2.6.8 and 6.1.1.4'
O O 0.0106 0.0060 'International Tables Vol C Tables 4.2.6.8 and 6.1.1.4'
Re Re -1.0185 7.2310 'International Tables Vol C Tables 4.2.6.8 and 6.1.1.4'
S S 0.1246 0.1234 'International Tables Vol C Tables 4.2.6.8 and 6.1.1.4'
Cl Cl 0.1484 0.1585 'International Tables Vol C Tables 4.2.6.8 and 6.1.1.4'

loop_
_geom_angle_atom_site_label_1
_geom_angle_atom_site_label_2
_geom_angle_atom_site_label_3
_geom_angle
C1 Re1 C3 92.1(5)
C1 Re1 C4 89.0(5)
C3 Re1 C4 88.2(5)
C1 Re1 C2 90.7(5)
C3 Re1 C2 89.4(5)
C4 Re1 C2 177.6(5)
C1 Re1 C6 91.8(5)
C3 Re1 C6 175.8(5)
C4 Re1 C6 93.4(4)
C2 Re1 C6 89.0(4)
C1 Re1 Cl1 177.1(4)
C3 Re1 Cl1 87.8(4)
C4 Re1 Cl1 93.8(4)
C2 Re1 Cl1 86.4(3)
C6 Re1 Cl1 88.3(3)
C6 N1 C13 124.8(9)
C6 N1 C14 123.5(10)
C13 N1 C14 111.7(9)
O1 C1 Re1 177.6(12)
O2 C2 Re1 177.5(10)
O3 C3 Re1 177.3(12)
O4 C4 Re1 175.2(12)
N1 C6 C7 116.0(9)
N1 C6 Re1 128.6(8)
C7 C6 Re1 115.4(7)
C8 C7 C6 132.1(10)
C8A C7 C6 130.0(10)
C8 C7 S1 113.4(8)
C6 C7 S1 114.2(6)
C8A C7 S1A 110.2(9)
C6 C7 S1A 119.6(7)
C10 S1 C7 88.8(5)
C10 S2 C12 91.1(7)
C7 C8 C9 112.0(11)
C7 C8 H8 124.0
C9 C8 H8 124.0
C10 C9 C8 111.8(10)
C10 C9 C11 112.6(11)
C8 C9 C11 135.2(13)
C9 C10 S2 112.1(8)
C9 C10 S1 113.7(8)
S2 C10 S1 133.5(9)
C12 C11 C9 110.3(12)
C12 C11 H11 124.8
C9 C11 H11 124.8
C11 C12 S2 113.1(10)
C11 C12 H12 123.4
S2 C12 H12 123.4
C10A S1A C7 90.7(7)
C10A S2A C12A 89.6(10)
C7 C8A C9A 113.5(13)
C7 C8A H8A 123.3
C9A C8A H8A 123.3
C10A C9A C8A 111.4(14)
C10A C9A C11A 112.8(13)
C8A C9A C11A 135(2)
C9A C10A S1A 112.9(11)
C9A C10A S2A 111.9(11)
S1A C10A S2A 134.0(14)
C12A C11A C9A 110.0(14)
C12A C11A H11A 125.0
C9A C11A H11A 125.0
C11A C12A S2A 113.5(14)
C11A C12A H12A 123.3
S2A C12A H12A 123.3
N1 C13 H13A 109.5
N1 C13 H13B 109.5
H13A C13 H13B 109.5
N1 C13 H13C 109.5
H13A C13 H13C 109.5
H13B C13 H13C 109.5
N1 C14 H14A 109.5
N1 C14 H14B 109.5
H14A C14 H14B 109.5
N1 C14 H14C 109.5
H14A C14 H14C 109.5
H14B C14 H14C 109.5

loop_
_geom_bond_atom_site_label_1
_geom_bond_atom_site_label_2
_geom_bond_distance
Re1 C1 1.897(15)
Re1 C3 1.963(15)
Re1 C4 2.002(14)
Re1 C2 2.011(13)
Re1 C6 2.205(11)
Re1 Cl1 2.490(3)
O1 C1 1.147(15)
O2 C2 1.126(13)
O3 C3 1.138(14)
O4 C4 1.107(14)
N1 C6 1.290(13)
N1 C13 1.453(19)
N1 C14 1.485(13)
C6 C7 1.485(13)
C7 C8 1.358(12)
C7 C8A 1.380(13)
C7 S1 1.761(8)
C7 S1A 1.784(11)
S1 C10 1.721(10)
S2 C10 1.709(10)
S2 C12 1.722(12)
C8 C9 1.414(12)
C8 H8 0.9300
C9 C10 1.382(12)
C9 C11 1.432(12)
C11 C12 1.382(13)
C11 H11 0.9300
C12 H12 0.9300
S1A C10A 1.713(12)
S2A C10A 1.732(12)
S2A C12A 1.740(14)
C8A C9A 1.420(13)
C8A H8A 0.9300
C9A C10A 1.389(13)
C9A C11A 1.434(13)
C11A C12A 1.379(14)
C11A H11A 0.9300
C12A H12A 0.9300
C13 H13A 0.9600
C13 H13B 0.9600
C13 H13C 0.9600
C14 H14A 0.9600
C14 H14B 0.9600
C14 H14C 0.9600

loop_
_geom_torsion_atom_site_label_1
_geom_torsion_atom_site_label_2
_geom_torsion_atom_site_label_3
_geom_torsion_atom_site_label_4
_geom_torsion
C13 N1 C6 C7 -176.0(9)
C14 N1 C6 C7 6.2(15)
C13 N1 C6 Re1 1.0(15)
C14 N1 C6 Re1 -176.8(8)
N1 C6 C7 C8 -113(2)
Re1 C6 C7 C8 69(2)
N1 C6 C7 C8A 87(3)
Re1 C6 C7 C8A -90(3)
N1 C6 C7 S1 74.4(10)
Re1 C6 C7 S1 -103.1(7)
N1 C6 C7 S1A -96.9(11)
Re1 C6 C7 S1A 85.7(9)
C8 C7 S1 C10 4.3(19)
C6 C7 S1 C10 178.3(12)
C6 C7 C8 C9 -174.7(17)
S1 C7 C8 C9 -2(3)
C7 C8 C9 C10 -2(3)
C7 C8 C9 C11 -175(3)
C8 C9 C10 S2 177(2)
C11 C9 C10 S2 -9(3)
C8 C9 C10 S1 5(3)
C11 C9 C10 S1 180(2)
C12 S2 C10 C9 5(2)
C12 S2 C10 S1 174(3)
C7 S1 C10 C9 -5(2)
C7 S1 C10 S2 -175(2)
C10 C9 C11 C12 9(4)
C8 C9 C11 C12 -179(4)
C9 C11 C12 S2 -5(4)
C10 S2 C12 C11 0(3)
C8A C7 S1A C10A -3(3)
C6 C7 S1A C10A -179(2)
C6 C7 C8A C9A 172(4)
S1A C7 C8A C9A -4(5)
C7 C8A C9A C10A 11(7)
C7 C8A C9A C11A 176(7)
C8A C9A C10A S1A -13(7)
C11A C9A C10A S1A 178(5)
C8A C9A C10A S2A 178(5)
C11A C9A C10A S2A 9(8)
C7 S1A C10A C9A 9(5)
C7 S1A C10A S2A 175(5)
C12A S2A C10A C9A -13(6)
C12A S2A C10A S1A -179(6)
C10A C9A C11A C12A 2(9)
C8A C9A C11A C12A -164(9)
C9A C11A C12A S2A -12(9)
C10A S2A C12A C11A 14(6)
